data_4301982
loop_
_publ_author_name
'Nabarun Roy'
'Stephen Sproules'
'Thomas Weyherm\"uller'
'Karl Wieghardt'

_publ_section_title
;
Trivalent Iron and Ruthenium Complexes with a Redox Noninnocent
(2-Mercaptophenylimino)-methyl-4,6-di-tert-butylphenolate(2-) Ligand
;
_journal_name_full 'Inorganic Chemistry'
_journal_page_first 3783
_journal_page_last 3791
_journal_paper_doi 10.1021/ic8023716
_journal_volume 48
_journal_year 2009
_chemical_formula_sum 'C42 H50 Br Fe N2 O2 S2'
_chemical_formula_weight 814.72
_chemical_name_systematic
; 
 ? 
;
_space_group_IT_number 2
_symmetry_cell_setting triclinic
_symmetry_space_group_name_Hall '-P 1'
_symmetry_space_group_name_H-M 'P -1'
_atom_sites_solution_hydrogens geom
_atom_sites_solution_primary direct
_atom_sites_solution_secondary difmap
_audit_creation_method SHELXL-97
_cell_angle_alpha 105.525(3)
_cell_angle_beta 100.812(3)
_cell_angle_gamma 90.288(3)
_cell_formula_units_Z 2
_cell_length_a 9.5168(2)
_cell_length_b 12.0611(3)
_cell_length_c 18.5063(5)
_cell_measurement_temperature 100(2)
_cell_volume 2006.95(9)
_computing_cell_refinement 'Nonius Collect Software'
_computing_data_collection 'Nonius Collect Software'
_computing_data_reduction 'Nonius Collect Software'
_computing_structure_refinement 'SHELXL-97 (Sheldrick, 1997)'
_computing_structure_solution 'SHELXS-97 (Sheldrick, 1990)'
_diffrn_ambient_temperature 100(2)
_diffrn_measured_fraction_theta_full 0.994
_diffrn_measured_fraction_theta_max 0.994
_diffrn_measurement_device_type 'Nonius Kappa-CCD'
_diffrn_measurement_method '1072 images at 1.0 deg. stepwise rotation in omega and phi, 50 sec./frame'
_diffrn_radiation_monochromator graphite
_diffrn_radiation_source 'rotating anode, 50 kV, 80 mA'
_diffrn_radiation_type MoK\a
_diffrn_radiation_wavelength 0.71073
_diffrn_reflns_av_R_equivalents 0.0323
_diffrn_reflns_av_sigmaI/netI 0.0233
_diffrn_reflns_limit_h_max 14
_diffrn_reflns_limit_h_min -14
_diffrn_reflns_limit_k_max 18
_diffrn_reflns_limit_k_min -18
_diffrn_reflns_limit_l_max 27
_diffrn_reflns_limit_l_min -27
_diffrn_reflns_number 61081
_diffrn_reflns_theta_full 32.50
_diffrn_reflns_theta_max 32.50
_diffrn_reflns_theta_min 2.94
_exptl_absorpt_coefficient_mu 1.512
_exptl_absorpt_correction_T_max 0.8050
_exptl_absorpt_correction_T_min 0.6274
_exptl_absorpt_correction_type multi-scan
_exptl_absorpt_process_details 'Bruker SADABS 2006/1'
_exptl_crystal_colour brown
_exptl_crystal_density_diffrn 1.348
_exptl_crystal_density_method 'not measured'
_exptl_crystal_description 'opaque parallelepiped'
_exptl_crystal_F_000 850
_exptl_crystal_size_max 0.34
_exptl_crystal_size_mid 0.24
_exptl_crystal_size_min 0.15
_refine_diff_density_max 0.512
_refine_diff_density_min -0.380
_refine_diff_density_rms 0.062
_refine_ls_extinction_method none
_refine_ls_goodness_of_fit_ref 1.104
_refine_ls_hydrogen_treatment constr
_refine_ls_matrix_type full
_refine_ls_number_parameters 463
_refine_ls_number_reflns 14438
_refine_ls_number_restraints 0
_refine_ls_restrained_S_all 1.104
_refine_ls_R_factor_all 0.0305
_refine_ls_R_factor_gt 0.0279
_refine_ls_shift/su_max 0.004
_refine_ls_shift/su_mean 0.000
_refine_ls_structure_factor_coef Fsqd
_refine_ls_weighting_details 'calc w=1/[\s^2^(Fo^2^)+(0.0206P)^2^+1.5202P] where P=(Fo^2^+2Fc^2^)/3'
_refine_ls_weighting_scheme calc
_refine_ls_wR_factor_gt 0.0691
_refine_ls_wR_factor_ref 0.0703
_reflns_number_gt 13574
_reflns_number_total 14438
_reflns_threshold_expression >2sigma(I)
_cod_data_source_file ic8023716_si_002_2.cif
_cod_data_source_block 1
_cod_depositor_comments
;
The following automatic conversions were performed:
'_symmetry_cell_setting' value 'Triclinic' changed to 'triclinic'
according to '/home/saulius/struct/CIF-dictionaries/cif_core.dic'
dictionary named 'cif_core.dic' version 2.4.1 from
2010-06-29.

'_exptl_absorpt_correction_type' value 'Multi-Scan' changed
to 'multi-scan' according to
'/home/saulius/struct/CIF-dictionaries/cif_core.dic' dictionary named
'cif_core.dic' version 2.4.1 from 2010-06-29.

Automatic conversion script
Id: cif_fix_enum 1527 2010-12-29 10:47:43Z saulius 
;
_cod_original_cell_volume 2006.94(8)
_cod_database_code 4301982

loop_
_symmetry_equiv_pos_as_xyz
'x, y, z'
'-x, -y, -z'

loop_
_atom_site_label
_atom_site_type_symbol
_atom_site_fract_x
_atom_site_fract_y
_atom_site_fract_z
_atom_site_U_iso_or_equiv
_atom_site_adp_type
_atom_site_occupancy
_atom_site_symmetry_multiplicity
_atom_site_calc_flag
_atom_site_refinement_flags
_atom_site_disorder_assembly
_atom_site_disorder_group
Br1 Br -0.724557(12) 0.014025(10) -0.364837(7) 0.01432(3) Uani 1 1 d . . .
Fe1 Fe -0.486456(17) 0.008199(14) -0.284272(9) 0.00988(3) Uani 1 1 d . . .
O1 O -0.55388(9) 0.04450(7) -0.19036(5) 0.01302(15) Uani 1 1 d . . .
C2 C -0.48136(12) 0.09520(10) -0.12094(6) 0.01206(18) Uani 1 1 d . . .
C3 C -0.54813(12) 0.17378(10) -0.06651(7) 0.01323(19) Uani 1 1 d . . .
C4 C -0.46338(13) 0.22804(11) 0.00422(7) 0.0149(2) Uani 1 1 d . . .
H4 H -0.5069 0.2819 0.0398 0.018 Uiso 1 1 calc R . .
C5 C -0.31744(13) 0.20910(10) 0.02710(6) 0.01410(19) Uani 1 1 d . . .
C6 C -0.25704(13) 0.12903(10) -0.02442(7) 0.01420(19) Uani 1 1 d . . .
H6 H -0.1604 0.1111 -0.0102 0.017 Uiso 1 1 calc R . .
C7 C -0.33588(12) 0.07280(10) -0.09809(6) 0.01277(19) Uani 1 1 d . . .
C8 C -0.25941(12) -0.00560(10) -0.14792(7) 0.01356(19) Uani 1 1 d . . .
H8 H -0.1683 -0.0252 -0.1252 0.016 Uiso 1 1 calc R . .
N9 N -0.30202(11) -0.05232(8) -0.22075(6) 0.01255(17) Uani 1 1 d . . .
C10 C -0.20661(12) -0.12626(10) -0.25909(6) 0.01232(18) Uani 1 1 d . . .
C11 C -0.07689(13) -0.08248(11) -0.26756(7) 0.0149(2) Uani 1 1 d . . .
H11 H -0.0495 -0.0029 -0.2461 0.018 Uiso 1 1 calc R . .
C12 C 0.01281(13) -0.15517(11) -0.30741(7) 0.0174(2) Uani 1 1 d . . .
H12 H 0.1024 -0.1253 -0.3118 0.021 Uiso 1 1 calc R . .
C13 C -0.02813(14) -0.27134(11) -0.34080(7) 0.0181(2) Uani 1 1 d . . .
H13 H 0.0330 -0.3205 -0.3683 0.022 Uiso 1 1 calc R . .
C14 C -0.15906(13) -0.31521(11) -0.33372(7) 0.0160(2) Uani 1 1 d . . .
H14 H -0.1880 -0.3941 -0.3573 0.019 Uiso 1 1 calc R . .
C15 C -0.24784(12) -0.24370(10) -0.29214(6) 0.01267(18) Uani 1 1 d . . .
S16 S -0.40568(3) -0.30590(3) -0.278260(18) 0.01492(5) Uani 1 1 d . . .
C17 C -0.70726(13) 0.19804(11) -0.08609(7) 0.0159(2) Uani 1 1 d . . .
C18 C -0.75552(15) 0.28367(14) -0.01864(8) 0.0255(3) Uani 1 1 d . . .
H18A H -0.7406 0.2522 0.0257 0.038 Uiso 1 1 calc R . .
H18B H -0.8574 0.2963 -0.0330 0.038 Uiso 1 1 calc R . .
H18C H -0.6993 0.3571 -0.0056 0.038 Uiso 1 1 calc R . .
C19 C -0.79950(15) 0.08507(13) -0.10511(8) 0.0231(3) Uani 1 1 d . . .
H19A H -0.7776 0.0312 -0.1510 0.035 Uiso 1 1 calc R . .
H19B H -0.9011 0.1012 -0.1143 0.035 Uiso 1 1 calc R . .
H19C H -0.7786 0.0508 -0.0621 0.035 Uiso 1 1 calc R . .
C20 C -0.73584(16) 0.25014(13) -0.15460(8) 0.0234(3) Uani 1 1 d . . .
H20A H -0.6764 0.3218 -0.1424 0.035 Uiso 1 1 calc R . .
H20B H -0.8372 0.2665 -0.1654 0.035 Uiso 1 1 calc R . .
H20C H -0.7121 0.1952 -0.1996 0.035 Uiso 1 1 calc R . .
C21 C -0.23440(13) 0.27831(11) 0.10565(7) 0.0163(2) Uani 1 1 d . . .
C22 C -0.07884(14) 0.24423(12) 0.12075(7) 0.0199(2) Uani 1 1 d . . .
H22A H -0.0776 0.1622 0.1186 0.030 Uiso 1 1 calc R . .
H22B H -0.0297 0.2901 0.1715 0.030 Uiso 1 1 calc R . .
H22C H -0.0298 0.2586 0.0818 0.030 Uiso 1 1 calc R . .
C23 C -0.30780(16) 0.25722(15) 0.16861(8) 0.0257(3) Uani 1 1 d . . .
H23A H -0.3085 0.1751 0.1662 0.039 Uiso 1 1 calc R . .
H23B H -0.4065 0.2811 0.1609 0.039 Uiso 1 1 calc R . .
H23C H -0.2551 0.3021 0.2188 0.039 Uiso 1 1 calc R . .
C24 C -0.23469(16) 0.40746(12) 0.10973(8) 0.0237(3) Uani 1 1 d . . .
H24A H -0.1832 0.4524 0.1602 0.035 Uiso 1 1 calc R . .
H24B H -0.3337 0.4305 0.1015 0.035 Uiso 1 1 calc R . .
H24C H -0.1874 0.4217 0.0701 0.035 Uiso 1 1 calc R . .
O31 O -0.38712(9) 0.15159(7) -0.27003(5) 0.01323(15) Uani 1 1 d . . .
C32 C -0.28328(12) 0.18625(10) -0.29868(6) 0.01153(18) Uani 1 1 d . . .
C33 C -0.21715(12) 0.30011(10) -0.26695(6) 0.01198(18) Uani 1 1 d . . .
C34 C -0.11156(12) 0.33216(10) -0.30158(7) 0.01403(19) Uani 1 1 d . . .
H34 H -0.0671 0.4075 -0.2804 0.017 Uiso 1 1 calc R . .
C35 C -0.06565(12) 0.26082(10) -0.36591(7) 0.01346(19) Uani 1 1 d . . .
C36 C -0.12953(13) 0.15108(10) -0.39509(7) 0.01408(19) Uani 1 1 d . . .
H36 H -0.1005 0.1002 -0.4378 0.017 Uiso 1 1 calc R . .
C37 C -0.23758(12) 0.11255(10) -0.36275(6) 0.01221(18) Uani 1 1 d . . .
C38 C -0.30272(12) 0.00011(10) -0.40350(6) 0.01234(18) Uani 1 1 d . . .
H38 H -0.2656 -0.0389 -0.4471 0.015 Uiso 1 1 calc R . .
N39 N -0.40635(10) -0.05504(8) -0.38815(5) 0.01116(16) Uani 1 1 d . . .
C40 C -0.46499(12) -0.15999(9) -0.44315(6) 0.01137(18) Uani 1 1 d . . .
C41 C -0.45722(13) -0.18285(11) -0.52066(7) 0.0146(2) Uani 1 1 d . . .
H41 H -0.4148 -0.1262 -0.5384 0.017 Uiso 1 1 calc R . .
C42 C -0.51115(13) -0.28784(11) -0.57172(7) 0.0178(2) Uani 1 1 d . . .
H42 H -0.5032 -0.3029 -0.6238 0.021 Uiso 1 1 calc R . .
C43 C -0.57654(14) -0.37103(12) -0.54765(8) 0.0204(2) Uani 1 1 d . . .
H43 H -0.6104 -0.4434 -0.5827 0.024 Uiso 1 1 calc R . .
C44 C -0.59194(14) -0.34752(11) -0.47199(8) 0.0183(2) Uani 1 1 d . . .
H44 H -0.6391 -0.4030 -0.4554 0.022 Uiso 1 1 calc R . .
C45 C -0.53810(12) -0.24221(10) -0.42032(6) 0.01297(19) Uani 1 1 d . . .
S46 S -0.56370(3) -0.21211(2) -0.324854(16) 0.01232(5) Uani 1 1 d . . .
C47 C -0.26041(13) 0.38416(10) -0.19717(7) 0.01381(19) Uani 1 1 d . . .
C48 C -0.17715(15) 0.50161(11) -0.17443(8) 0.0201(2) Uani 1 1 d . . .
H48A H -0.2093 0.5529 -0.1306 0.030 Uiso 1 1 calc R . .
H48B H -0.1946 0.5356 -0.2176 0.030 Uiso 1 1 calc R . .
H48C H -0.0745 0.4913 -0.1606 0.030 Uiso 1 1 calc R . .
C49 C -0.42099(14) 0.40635(11) -0.21390(8) 0.0189(2) Uani 1 1 d . . .
H49A H -0.4777 0.3329 -0.2290 0.028 Uiso 1 1 calc R . .
H49B H -0.4402 0.4436 -0.2555 0.028 Uiso 1 1 calc R . .
H49C H -0.4472 0.4567 -0.1679 0.028 Uiso 1 1 calc R . .
C50 C -0.22785(17) 0.33378(12) -0.12808(8) 0.0230(3) Uani 1 1 d . . .
H50A H -0.2838 0.2605 -0.1397 0.035 Uiso 1 1 calc R . .
H50B H -0.2535 0.3881 -0.0834 0.035 Uiso 1 1 calc R . .
H50C H -0.1255 0.3206 -0.1171 0.035 Uiso 1 1 calc R . .
C51 C 0.04859(13) 0.30686(10) -0.40061(7) 0.0154(2) Uani 1 1 d . . .
C52 C 0.07881(14) 0.21771(11) -0.47143(7) 0.0176(2) Uani 1 1 d . . .
H52A H -0.0098 0.1964 -0.5100 0.026 Uiso 1 1 calc R . .
H52B H 0.1147 0.1490 -0.4571 0.026 Uiso 1 1 calc R . .
H52C H 0.1508 0.2507 -0.4925 0.026 Uiso 1 1 calc R . .
C53 C 0.18860(14) 0.34052(12) -0.34073(8) 0.0218(2) Uani 1 1 d . . .
H53A H 0.2253 0.2719 -0.3266 0.033 Uiso 1 1 calc R . .
H53B H 0.1699 0.3974 -0.2952 0.033 Uiso 1 1 calc R . .
H53C H 0.2597 0.3737 -0.3622 0.033 Uiso 1 1 calc R . .
C54 C -0.00397(17) 0.41435(13) -0.42473(11) 0.0291(3) Uani 1 1 d . . .
H54A H 0.0681 0.4432 -0.4478 0.044 Uiso 1 1 calc R . .
H54B H -0.0192 0.4742 -0.3797 0.044 Uiso 1 1 calc R . .
H54C H -0.0943 0.3942 -0.4621 0.044 Uiso 1 1 calc R . .

loop_
_atom_site_aniso_label
_atom_site_aniso_U_11
_atom_site_aniso_U_22
_atom_site_aniso_U_33
_atom_site_aniso_U_23
_atom_site_aniso_U_13
_atom_site_aniso_U_12
Br1 0.01189(5) 0.01647(5) 0.01591(5) 0.00717(4) 0.00198(4) 0.00178(4)
Fe1 0.01079(7) 0.00960(7) 0.00950(7) 0.00231(5) 0.00308(5) 0.00045(5)
O1 0.0129(3) 0.0151(4) 0.0102(3) 0.0017(3) 0.0030(3) -0.0001(3)
C2 0.0135(5) 0.0124(4) 0.0106(4) 0.0028(4) 0.0035(4) -0.0001(4)
C3 0.0135(5) 0.0135(5) 0.0125(5) 0.0021(4) 0.0042(4) -0.0001(4)
C4 0.0159(5) 0.0155(5) 0.0125(5) 0.0011(4) 0.0048(4) -0.0001(4)
C5 0.0157(5) 0.0152(5) 0.0106(4) 0.0021(4) 0.0027(4) -0.0010(4)
C6 0.0151(5) 0.0161(5) 0.0112(4) 0.0038(4) 0.0022(4) 0.0012(4)
C7 0.0145(5) 0.0131(5) 0.0108(4) 0.0030(4) 0.0029(4) 0.0017(4)
C8 0.0142(5) 0.0138(5) 0.0127(5) 0.0037(4) 0.0024(4) 0.0024(4)
N9 0.0139(4) 0.0110(4) 0.0124(4) 0.0019(3) 0.0033(3) 0.0023(3)
C10 0.0127(4) 0.0130(5) 0.0113(4) 0.0033(4) 0.0025(4) 0.0025(4)
C11 0.0144(5) 0.0147(5) 0.0156(5) 0.0044(4) 0.0025(4) 0.0006(4)
C12 0.0150(5) 0.0198(5) 0.0198(5) 0.0075(4) 0.0064(4) 0.0018(4)
C13 0.0179(5) 0.0190(5) 0.0189(5) 0.0043(4) 0.0086(4) 0.0046(4)
C14 0.0180(5) 0.0136(5) 0.0164(5) 0.0026(4) 0.0054(4) 0.0033(4)
C15 0.0132(4) 0.0126(5) 0.0131(5) 0.0044(4) 0.0036(4) 0.0025(4)
S16 0.01534(12) 0.01307(12) 0.01944(13) 0.00841(10) 0.00529(10) 0.00197(9)
C17 0.0138(5) 0.0183(5) 0.0143(5) 0.0012(4) 0.0044(4) 0.0018(4)
C18 0.0182(6) 0.0324(7) 0.0203(6) -0.0043(5) 0.0064(5) 0.0058(5)
C19 0.0162(5) 0.0259(6) 0.0255(6) 0.0032(5) 0.0058(5) -0.0038(5)
C20 0.0237(6) 0.0264(7) 0.0225(6) 0.0091(5) 0.0068(5) 0.0104(5)
C21 0.0175(5) 0.0189(5) 0.0104(5) 0.0007(4) 0.0022(4) -0.0009(4)
C22 0.0179(5) 0.0245(6) 0.0142(5) 0.0026(4) -0.0003(4) -0.0011(4)
C23 0.0253(6) 0.0387(8) 0.0121(5) 0.0041(5) 0.0054(5) -0.0035(6)
C24 0.0255(6) 0.0178(6) 0.0219(6) -0.0014(5) 0.0001(5) -0.0012(5)
O31 0.0148(4) 0.0112(3) 0.0143(4) 0.0020(3) 0.0066(3) -0.0013(3)
C32 0.0120(4) 0.0106(4) 0.0125(4) 0.0034(4) 0.0033(4) 0.0006(3)
C33 0.0124(4) 0.0104(4) 0.0133(5) 0.0027(4) 0.0036(4) 0.0005(3)
C34 0.0132(5) 0.0118(5) 0.0175(5) 0.0037(4) 0.0045(4) -0.0001(4)
C35 0.0129(5) 0.0120(5) 0.0174(5) 0.0053(4) 0.0059(4) 0.0015(4)
C36 0.0146(5) 0.0126(5) 0.0169(5) 0.0042(4) 0.0075(4) 0.0018(4)
C37 0.0136(5) 0.0100(4) 0.0136(5) 0.0026(4) 0.0052(4) 0.0007(3)
C38 0.0144(5) 0.0101(4) 0.0131(4) 0.0024(4) 0.0052(4) 0.0013(4)
N39 0.0127(4) 0.0099(4) 0.0108(4) 0.0023(3) 0.0028(3) 0.0005(3)
C40 0.0119(4) 0.0100(4) 0.0112(4) 0.0014(3) 0.0019(3) 0.0012(3)
C41 0.0146(5) 0.0174(5) 0.0114(5) 0.0032(4) 0.0028(4) 0.0018(4)
C42 0.0164(5) 0.0213(6) 0.0120(5) -0.0006(4) 0.0015(4) 0.0023(4)
C43 0.0205(6) 0.0167(5) 0.0181(5) -0.0029(4) 0.0008(4) -0.0019(4)
C44 0.0190(5) 0.0135(5) 0.0197(5) 0.0011(4) 0.0023(4) -0.0031(4)
C45 0.0138(5) 0.0122(5) 0.0123(4) 0.0022(4) 0.0028(4) -0.0002(4)
S46 0.01231(11) 0.01228(11) 0.01345(11) 0.00450(9) 0.00374(9) 0.00023(9)
C47 0.0168(5) 0.0115(5) 0.0128(5) 0.0017(4) 0.0043(4) -0.0015(4)
C48 0.0250(6) 0.0144(5) 0.0189(5) -0.0010(4) 0.0072(5) -0.0050(4)
C49 0.0181(5) 0.0163(5) 0.0205(6) -0.0009(4) 0.0079(4) 0.0017(4)
C50 0.0336(7) 0.0207(6) 0.0142(5) 0.0050(4) 0.0028(5) -0.0039(5)
C51 0.0135(5) 0.0135(5) 0.0228(5) 0.0078(4) 0.0083(4) 0.0026(4)
C52 0.0175(5) 0.0210(6) 0.0171(5) 0.0071(4) 0.0076(4) 0.0019(4)
C53 0.0161(5) 0.0227(6) 0.0249(6) 0.0011(5) 0.0077(5) -0.0029(4)
C54 0.0264(7) 0.0233(7) 0.0521(10) 0.0246(7) 0.0228(7) 0.0107(5)

loop_
_atom_type_symbol
_atom_type_description
_atom_type_scat_dispersion_real
_atom_type_scat_dispersion_imag
_atom_type_scat_source
C C 0.0033 0.0016 'International Tables Vol C Tables 4.2.6.8 and 6.1.1.4'
H H 0.0000 0.0000 'International Tables Vol C Tables 4.2.6.8 and 6.1.1.4'
N N 0.0061 0.0033 'International Tables Vol C Tables 4.2.6.8 and 6.1.1.4'
O O 0.0106 0.0060 'International Tables Vol C Tables 4.2.6.8 and 6.1.1.4'
S S 0.1246 0.1234 'International Tables Vol C Tables 4.2.6.8 and 6.1.1.4'
Fe Fe 0.3463 0.8444 'International Tables Vol C Tables 4.2.6.8 and 6.1.1.4'
Br Br -0.2901 2.4595 'International Tables Vol C Tables 4.2.6.8 and 6.1.1.4'

loop_
_geom_angle_atom_site_label_1
_geom_angle_atom_site_label_2
_geom_angle_atom_site_label_3
_geom_angle
_geom_angle_site_symmetry_1
_geom_angle_site_symmetry_3
_geom_angle_publ_flag
O31 Fe1 O1 97.94(4) . . ?
O31 Fe1 N39 88.05(4) . . ?
O1 Fe1 N39 172.45(4) . . ?
O31 Fe1 N9 91.30(4) . . ?
O1 Fe1 N9 84.97(4) . . ?
N39 Fe1 N9 90.32(4) . . ?
O31 Fe1 Br1 106.45(3) . . ?
O1 Fe1 Br1 94.85(3) . . ?
N39 Fe1 Br1 87.81(3) . . ?
N9 Fe1 Br1 162.07(3) . . ?
O31 Fe1 S46 163.35(3) . . ?
O1 Fe1 S46 96.09(3) . . ?
N39 Fe1 S46 77.31(3) . . ?
N9 Fe1 S46 81.03(3) . . ?
Br1 Fe1 S46 81.173(9) . . ?
C2 O1 Fe1 128.07(7) . . ?
O1 C2 C7 121.01(10) . . ?
O1 C2 C3 120.71(10) . . ?
C7 C2 C3 118.27(10) . . ?
C4 C3 C2 117.51(11) . . ?
C4 C3 C17 121.37(10) . . ?
C2 C3 C17 121.12(10) . . ?
C3 C4 C5 124.86(11) . . ?
C6 C5 C4 116.83(10) . . ?
C6 C5 C21 123.51(11) . . ?
C4 C5 C21 119.65(10) . . ?
C5 C6 C7 121.29(11) . . ?
C6 C7 C2 121.12(10) . . ?
C6 C7 C8 116.15(10) . . ?
C2 C7 C8 122.73(10) . . ?
N9 C8 C7 126.68(11) . . ?
C8 N9 C10 116.93(10) . . ?
C8 N9 Fe1 120.67(8) . . ?
C10 N9 Fe1 121.12(7) . . ?
C11 C10 C15 119.71(10) . . ?
C11 C10 N9 120.86(10) . . ?
C15 C10 N9 119.35(10) . . ?
C10 C11 C12 120.13(11) . . ?
C13 C12 C11 120.35(11) . . ?
C12 C13 C14 119.77(11) . . ?
C13 C14 C15 120.27(11) . . ?
C14 C15 C10 119.74(11) . . ?
C14 C15 S16 118.49(9) . . ?
C10 C15 S16 121.68(9) . . ?
C15 S16 S46 102.08(4) . . ?
C3 C17 C18 111.83(10) . . ?
C3 C17 C19 109.38(10) . . ?
C18 C17 C19 107.57(11) . . ?
C3 C17 C20 110.81(10) . . ?
C18 C17 C20 107.45(11) . . ?
C19 C17 C20 109.73(11) . . ?
C5 C21 C22 112.02(10) . . ?
C5 C21 C24 109.01(10) . . ?
C22 C21 C24 108.89(11) . . ?
C5 C21 C23 109.55(10) . . ?
C22 C21 C23 108.34(11) . . ?
C24 C21 C23 108.98(11) . . ?
C32 O31 Fe1 134.88(7) . . ?
O31 C32 C37 120.78(10) . . ?
O31 C32 C33 120.51(10) . . ?
C37 C32 C33 118.69(10) . . ?
C34 C33 C32 117.44(10) . . ?
C34 C33 C47 121.07(10) . . ?
C32 C33 C47 121.48(10) . . ?
C33 C34 C35 124.85(11) . . ?
C36 C35 C34 116.81(10) . . ?
C36 C35 C51 123.00(10) . . ?
C34 C35 C51 120.19(10) . . ?
C35 C36 C37 121.42(11) . . ?
C36 C37 C32 120.79(10) . . ?
C36 C37 C38 114.87(10) . . ?
C32 C37 C38 124.13(10) . . ?
N39 C38 C37 128.07(10) . . ?
C38 N39 C40 117.24(10) . . ?
C38 N39 Fe1 121.71(8) . . ?
C40 N39 Fe1 121.05(7) . . ?
C41 C40 C45 118.07(10) . . ?
C41 C40 N39 122.30(10) . . ?
C45 C40 N39 119.58(10) . . ?
C42 C41 C40 120.37(11) . . ?
C43 C42 C41 120.94(11) . . ?
C44 C43 C42 119.46(12) . . ?
C43 C44 C45 119.94(12) . . ?
C44 C45 C40 121.01(11) . . ?
C44 C45 S46 119.23(9) . . ?
C40 C45 S46 119.76(9) . . ?
C45 S46 S16 101.49(4) . . ?
C45 S46 Fe1 97.13(4) . . ?
S16 S46 Fe1 111.328(15) . . ?
C48 C47 C33 112.11(10) . . ?
C48 C47 C50 107.43(10) . . ?
C33 C47 C50 109.52(10) . . ?
C48 C47 C49 107.18(10) . . ?
C33 C47 C49 110.93(10) . . ?
C50 C47 C49 109.57(11) . . ?
C52 C51 C35 111.87(10) . . ?
C52 C51 C54 108.06(11) . . ?
C35 C51 C54 109.25(10) . . ?
C52 C51 C53 109.06(10) . . ?
C35 C51 C53 109.73(10) . . ?
C54 C51 C53 108.81(12) . . ?

loop_
_geom_bond_atom_site_label_1
_geom_bond_atom_site_label_2
_geom_bond_distance
_geom_bond_site_symmetry_2
_geom_bond_publ_flag
Br1 Fe1 2.4804(2) . ?
Fe1 O31 1.8974(9) . ?
Fe1 O1 1.9073(8) . ?
Fe1 N39 2.1515(10) . ?
Fe1 N9 2.1665(10) . ?
Fe1 S46 2.6210(3) . ?
O1 C2 1.3203(14) . ?
C2 C7 1.4192(16) . ?
C2 C3 1.4324(16) . ?
C3 C4 1.3899(16) . ?
C3 C17 1.5381(17) . ?
C4 C5 1.4124(17) . ?
C5 C6 1.3749(16) . ?
C5 C21 1.5321(16) . ?
C6 C7 1.4135(16) . ?
C7 C8 1.4374(16) . ?
C8 N9 1.2979(15) . ?
N9 C10 1.4263(14) . ?
C10 C11 1.3921(16) . ?
C10 C15 1.4054(16) . ?
C11 C12 1.3924(17) . ?
C12 C13 1.3919(19) . ?
C13 C14 1.3933(18) . ?
C14 C15 1.3950(16) . ?
C15 S16 1.7669(12) . ?
S16 S46 2.0827(4) . ?
C17 C18 1.5381(18) . ?
C17 C19 1.5383(19) . ?
C17 C20 1.5410(19) . ?
C21 C22 1.5333(18) . ?
C21 C24 1.5392(19) . ?
C21 C23 1.5402(18) . ?
O31 C32 1.3204(13) . ?
C32 C37 1.4206(15) . ?
C32 C33 1.4310(16) . ?
C33 C34 1.3929(16) . ?
C33 C47 1.5387(16) . ?
C34 C35 1.4139(16) . ?
C35 C36 1.3782(16) . ?
C35 C51 1.5328(16) . ?
C36 C37 1.4166(16) . ?
C37 C38 1.4355(16) . ?
C38 N39 1.3022(14) . ?
N39 C40 1.4282(14) . ?
C40 C41 1.4025(16) . ?
C40 C45 1.4049(16) . ?
C41 C42 1.3895(17) . ?
C42 C43 1.389(2) . ?
C43 C44 1.3882(19) . ?
C44 C45 1.3963(16) . ?
C45 S46 1.7696(12) . ?
C47 C48 1.5350(17) . ?
C47 C50 1.5394(18) . ?
C47 C49 1.5407(18) . ?
C51 C52 1.5319(18) . ?
C51 C54 1.5372(18) . ?
C51 C53 1.5389(19) . ?
